data_4114767
loop_
_publ_author_name
'Michael M.-C. Lo'
'Gregory C. Fu'

_publ_section_title
;
 Cu(I)/Bis(azaferrocene)-Catalyzed Enantioselective Synthesis of
 \b-Lactams via Couplings of Alkynes with Nitrones
;
_journal_name_full 'Journal of the American Chemical Society'
_journal_page_first 4572
_journal_page_last 4573
_journal_paper_doi 10.1021/ja025833z
_journal_volume 124
_journal_year 2002
_chemical_formula_moiety 'C21 H16 Br N O'
_chemical_formula_sum 'C21 H16 Br N O'
_chemical_formula_weight 378.26
_chemical_name_systematic
;

  ?

;
_space_group_IT_number 92
_symmetry_cell_setting tetragonal
_symmetry_space_group_name_Hall 'P 4abw 2nw'
_symmetry_space_group_name_H-M 'P 41 21 2'
_atom_sites_solution_hydrogens geom
_atom_sites_solution_primary direct
_atom_sites_solution_secondary difmap
_audit_creation_method SHELXL-97
_cell_angle_alpha 90.00
_cell_angle_beta 90.00
_cell_angle_gamma 90.00
_cell_formula_units_Z 8
_cell_length_a 8.8016(5)
_cell_length_b 8.8016(5)
_cell_length_c 46.695(4)
_cell_measurement_temperature 183(2)
_cell_volume 3617.4(4)
_computing_cell_refinement 'Bruker SMART'
_computing_data_collection 'Bruker SMART'
_computing_data_reduction 'Bruker SHELXTL'
_computing_molecular_graphics 'Bruker SHELXTL'
_computing_publication_material 'Bruker SHELXTL'
_computing_structure_refinement 'SHELXL-97 (Sheldrick, 1997)'
_computing_structure_solution 'SHELXS-97 (Sheldrick, 1990)'
_diffrn_ambient_temperature 183(2)
_diffrn_measured_fraction_theta_full 0.998
_diffrn_measured_fraction_theta_max 0.998
_diffrn_measurement_device_type 'CCD area detector'
_diffrn_measurement_method 'phi and omega scans'
_diffrn_radiation_monochromator graphite
_diffrn_radiation_source 'fine-focus sealed tube'
_diffrn_radiation_type MoK\a
_diffrn_radiation_wavelength 0.71073
_diffrn_reflns_av_R_equivalents 0.0448
_diffrn_reflns_av_sigmaI/netI 0.0274
_diffrn_reflns_limit_h_max 8
_diffrn_reflns_limit_h_min -9
_diffrn_reflns_limit_k_max 8
_diffrn_reflns_limit_k_min -9
_diffrn_reflns_limit_l_max 51
_diffrn_reflns_limit_l_min -41
_diffrn_reflns_number 14511
_diffrn_reflns_theta_full 23.27
_diffrn_reflns_theta_max 23.27
_diffrn_reflns_theta_min 2.35
_exptl_absorpt_coefficient_mu 2.279
_exptl_absorpt_correction_T_max 0.8443
_exptl_absorpt_correction_T_min 0.5414
_exptl_absorpt_correction_type multi-scan
_exptl_absorpt_process_details 'Bruker SADABS'
_exptl_crystal_colour colorless
_exptl_crystal_density_diffrn 1.389
_exptl_crystal_description block
_exptl_crystal_F_000 1536
_exptl_crystal_size_max 0.21
_exptl_crystal_size_mid 0.17
_exptl_crystal_size_min 0.1
_refine_diff_density_max 0.194
_refine_diff_density_min -0.206
_refine_diff_density_rms 0.040
_refine_ls_abs_structure_details 'Flack H D (1983), Acta Cryst. A39, 876-881'
_refine_ls_abs_structure_Flack -0.008(13)
_refine_ls_extinction_coef 0.0012(3)
_refine_ls_extinction_expression Fc^*^=kFc[1+0.001xFc^2^\l^3^/sin(2\q)]^-1/4^
_refine_ls_extinction_method SHELXL
_refine_ls_goodness_of_fit_ref 1.040
_refine_ls_hydrogen_treatment mixed
_refine_ls_matrix_type full
_refine_ls_number_parameters 218
_refine_ls_number_reflns 2597
_refine_ls_number_restraints 0
_refine_ls_restrained_S_all 1.040
_refine_ls_R_factor_all 0.0417
_refine_ls_R_factor_gt 0.0342
_refine_ls_shift/su_max 0.001
_refine_ls_shift/su_mean 0.000
_refine_ls_structure_factor_coef Fsqd
_refine_ls_weighting_details 'calc w=1/[\s^2^(Fo^2^)+(0.0281P)^2^+2.5537P] where P=(Fo^2^+2Fc^2^)/3'
_refine_ls_weighting_scheme calc
_refine_ls_wR_factor_gt 0.0718
_refine_ls_wR_factor_ref 0.0744
_reflns_number_gt 2285
_reflns_number_total 2597
_reflns_threshold_expression >2sigma(I)
_cod_data_source_file ja025833z_2.cif
_cod_data_source_block 01157s
_cod_depositor_comments
;
The following automatic conversions were performed:

'_exptl_absorpt_correction_type' value 'multi-scans' was replaced
with the value 'multi-scan' as specified in the replacement file
'src/cod-tools/trunk/data/replacement-values/replacement_values.lst'.

Automatic conversion script
Id: cif_fix_values 5376 2017-05-30 11:51:03Z andrius 
;
_cod_database_code 4114767

loop_
_symmetry_equiv_pos_as_xyz
'x, y, z'
'-x, -y, z+1/2'
'-y+1/2, x+1/2, z+1/4'
'y+1/2, -x+1/2, z+3/4'
'-x+1/2, y+1/2, -z+1/4'
'x+1/2, -y+1/2, -z+3/4'
'y, x, -z'
'-y, -x, -z+1/2'

loop_
_atom_site_label
_atom_site_type_symbol
_atom_site_fract_x
_atom_site_fract_y
_atom_site_fract_z
_atom_site_U_iso_or_equiv
_atom_site_adp_type
_atom_site_occupancy
_atom_site_symmetry_multiplicity
_atom_site_calc_flag
_atom_site_refinement_flags
Br1 Br 0.13260(6) 0.75119(7) 1.020669(9) 0.0763(2) Uani 1 1 d .
O1 O -0.2166(3) 0.2785(3) 0.91253(5) 0.0445(7) Uani 1 1 d .
N1 N -0.0154(3) 0.4535(3) 0.90696(6) 0.0323(7) Uani 1 1 d .
C2 C -0.1138(4) 0.3396(4) 0.89939(7) 0.0344(8) Uani 1 1 d .
C3 C -0.0424(4) 0.3211(4) 0.86998(7) 0.0326(8) Uani 1 1 d .
H3 H 0.0124 0.2218 0.8688 0.039 Uiso 1 1 calc R
C4 C 0.0704(4) 0.4509(4) 0.87965(6) 0.0300(8) Uani 1 1 d .
H4 H 0.1753 0.4102 0.8825 0.036 Uiso 1 1 calc R
C11 C 0.0187(4) 0.5227(4) 0.93347(7) 0.0332(8) Uani 1 1 d .
C12 C 0.1393(4) 0.6225(4) 0.93550(7) 0.0401(9) Uani 1 1 d .
H12 H 0.1987 0.6449 0.9190 0.048 Uiso 1 1 calc R
C13 C 0.1736(5) 0.6899(4) 0.96148(7) 0.0457(10) Uani 1 1 d .
H13 H 0.2570 0.7580 0.9630 0.055 Uiso 1 1 calc R
C14 C 0.0861(5) 0.6575(4) 0.98511(7) 0.0456(10) Uani 1 1 d .
C15 C -0.0334(5) 0.5583(5) 0.98340(8) 0.0505(10) Uani 1 1 d .
H15 H -0.0921 0.5358 0.9999 0.061 Uiso 1 1 calc R
C16 C -0.0682(4) 0.4910(4) 0.95739(7) 0.0414(10) Uani 1 1 d .
H16 H -0.1517 0.4230 0.9560 0.050 Uiso 1 1 calc R
C31 C -0.1408(4) 0.3432(4) 0.84397(7) 0.0322(8) Uani 1 1 d .
C32 C -0.1023(5) 0.2740(5) 0.81820(8) 0.0494(10) Uani 1 1 d .
H32 H -0.0132 0.2135 0.8170 0.059 Uiso 1 1 calc R
C33 C -0.1921(6) 0.2926(6) 0.79460(9) 0.0724(14) Uani 1 1 d .
H33 H -0.1641 0.2453 0.7771 0.087 Uiso 1 1 calc R
C34 C -0.3226(5) 0.3787(6) 0.79576(9) 0.0643(14) Uani 1 1 d .
H34 H -0.3847 0.3902 0.7793 0.077 Uiso 1 1 calc R
C35 C -0.3617(5) 0.4477(5) 0.82101(9) 0.0574(12) Uani 1 1 d .
H35 H -0.4517 0.5070 0.8221 0.069 Uiso 1 1 calc R
C36 C -0.2707(4) 0.4312(4) 0.84497(8) 0.0425(9) Uani 1 1 d .
H36 H -0.2978 0.4809 0.8623 0.051 Uiso 1 1 calc R
C41 C 0.0731(4) 0.5945(4) 0.86270(7) 0.0302(8) Uani 1 1 d .
C42 C 0.1638(4) 0.5982(4) 0.83828(7) 0.0369(9) Uani 1 1 d .
H42 H 0.2222 0.5114 0.8332 0.044 Uiso 1 1 calc R
C43 C 0.1698(5) 0.7265(5) 0.82129(8) 0.0513(10) Uani 1 1 d .
H43 H 0.2317 0.7272 0.8046 0.062 Uiso 1 1 calc R
C44 C 0.0866(5) 0.8535(5) 0.82838(9) 0.0481(10) Uani 1 1 d .
H44 H 0.0911 0.9420 0.8168 0.058 Uiso 1 1 calc R
C45 C -0.0039(5) 0.8506(4) 0.85267(8) 0.0434(10) Uani 1 1 d .
H45 H -0.0615 0.9379 0.8577 0.052 Uiso 1 1 calc R
C46 C -0.0113(4) 0.7222(4) 0.86968(7) 0.0371(9) Uani 1 1 d .
H46 H -0.0743 0.7216 0.8862 0.045 Uiso 1 1 calc R

loop_
_atom_site_aniso_label
_atom_site_aniso_U_11
_atom_site_aniso_U_22
_atom_site_aniso_U_33
_atom_site_aniso_U_23
_atom_site_aniso_U_13
_atom_site_aniso_U_12
Br1 0.0941(4) 0.0961(4) 0.0387(2) -0.0195(3) -0.0036(2) -0.0370(3)
O1 0.0491(16) 0.0482(16) 0.0362(13) 0.0022(12) 0.0001(12) -0.0181(13)
N1 0.0361(17) 0.0348(17) 0.0262(15) -0.0029(13) 0.0000(13) -0.0074(14)
C2 0.040(2) 0.029(2) 0.0342(19) 0.0029(16) -0.0035(17) -0.0029(17)
C3 0.040(2) 0.0252(19) 0.0331(19) -0.0010(15) 0.0035(16) -0.0048(15)
C4 0.0273(19) 0.032(2) 0.0309(19) -0.0060(15) 0.0033(15) 0.0006(14)
C11 0.036(2) 0.031(2) 0.0327(19) 0.0001(16) -0.0021(16) -0.0014(16)
C12 0.040(2) 0.048(2) 0.0324(19) 0.0008(18) 0.0020(17) -0.0116(19)
C13 0.048(3) 0.053(3) 0.036(2) -0.0042(18) -0.0059(18) -0.0206(18)
C14 0.060(3) 0.047(2) 0.030(2) -0.0032(18) -0.0048(18) -0.009(2)
C15 0.060(3) 0.059(3) 0.032(2) 0.0009(19) 0.0043(19) -0.016(2)
C16 0.045(2) 0.049(2) 0.0303(19) 0.0036(17) -0.0018(17) -0.0179(19)
C31 0.035(2) 0.0283(19) 0.0333(19) 0.0018(16) 0.0008(17) -0.0075(16)
C32 0.053(3) 0.050(3) 0.045(2) -0.009(2) -0.006(2) 0.004(2)
C33 0.088(4) 0.087(4) 0.042(3) -0.019(2) -0.014(2) 0.004(3)
C34 0.062(3) 0.085(4) 0.047(3) 0.009(3) -0.023(2) -0.014(3)
C35 0.044(3) 0.068(3) 0.060(3) 0.020(2) -0.011(2) -0.001(2)
C36 0.044(2) 0.040(2) 0.043(2) 0.0054(17) 0.005(2) -0.001(2)
C41 0.031(2) 0.029(2) 0.0309(18) -0.0054(15) -0.0047(15) -0.0053(16)
C42 0.044(2) 0.031(2) 0.036(2) -0.0029(16) 0.0044(17) -0.0014(17)
C43 0.061(3) 0.049(3) 0.044(2) 0.004(2) 0.0074(19) -0.009(2)
C44 0.058(3) 0.036(2) 0.050(2) 0.011(2) -0.008(2) -0.008(2)
C45 0.047(2) 0.028(2) 0.055(2) -0.0046(19) -0.011(2) 0.0013(19)
C46 0.035(2) 0.035(2) 0.041(2) -0.0009(18) -0.0015(17) -0.0051(18)

loop_
_atom_type_symbol
_atom_type_description
_atom_type_scat_dispersion_real
_atom_type_scat_dispersion_imag
_atom_type_scat_source
C C 0.0033 0.0016 'International Tables Vol C Tables 4.2.6.8 and 6.1.1.4'
H H 0.0000 0.0000 'International Tables Vol C Tables 4.2.6.8 and 6.1.1.4'
N N 0.0061 0.0033 'International Tables Vol C Tables 4.2.6.8 and 6.1.1.4'
O O 0.0106 0.0060 'International Tables Vol C Tables 4.2.6.8 and 6.1.1.4'
Br Br -0.2901 2.4595 'International Tables Vol C Tables 4.2.6.8 and 6.1.1.4'

loop_
_geom_angle_atom_site_label_1
_geom_angle_atom_site_label_2
_geom_angle_atom_site_label_3
_geom_angle
C2 N1 C11 132.5(3)
C2 N1 C4 95.1(3)
C11 N1 C4 130.8(3)
O1 C2 N1 131.4(3)
O1 C2 C3 135.6(3)
N1 C2 C3 92.9(3)
C31 C3 C2 118.6(3)
C31 C3 C4 119.9(3)
C2 C3 C4 85.6(2)
N1 C4 C41 116.9(3)
N1 C4 C3 86.4(2)
C41 C4 C3 118.1(3)
C12 C11 C16 119.9(3)
C12 C11 N1 119.8(3)
C16 C11 N1 120.3(3)
C11 C12 C13 120.0(3)
C14 C13 C12 119.5(3)
C15 C14 C13 121.0(3)
C15 C14 Br1 119.6(3)
C13 C14 Br1 119.4(3)
C14 C15 C16 119.6(4)
C11 C16 C15 120.0(3)
C36 C31 C32 118.4(3)
C36 C31 C3 121.5(3)
C32 C31 C3 120.1(3)
C33 C32 C31 120.3(4)
C32 C33 C34 121.1(4)
C35 C34 C33 119.1(4)
C34 C35 C36 120.3(4)
C31 C36 C35 120.7(4)
C46 C41 C42 118.8(3)
C46 C41 C4 123.6(3)
C42 C41 C4 117.6(3)
C43 C42 C41 120.7(3)
C44 C43 C42 120.4(4)
C43 C44 C45 119.2(4)
C46 C45 C44 120.8(4)
C45 C46 C41 120.1(3)

loop_
_geom_bond_atom_site_label_1
_geom_bond_atom_site_label_2
_geom_bond_distance
Br1 C14 1.899(3)
O1 C2 1.219(4)
N1 C2 1.371(4)
N1 C11 1.412(4)
N1 C4 1.482(4)
C2 C3 1.519(5)
C3 C31 1.504(5)
C3 C4 1.580(5)
C4 C41 1.491(5)
C11 C12 1.381(5)
C11 C16 1.382(5)
C12 C13 1.384(5)
C13 C14 1.376(5)
C14 C15 1.369(5)
C15 C16 1.386(5)
C31 C36 1.381(5)
C31 C32 1.391(5)
C32 C33 1.366(6)
C33 C34 1.377(6)
C34 C35 1.370(6)
C35 C36 1.384(5)
C41 C46 1.386(5)
C41 C42 1.392(5)
C42 C43 1.382(5)
C43 C44 1.377(6)
C44 C45 1.386(5)
C45 C46 1.383(5)

loop_
_geom_torsion_atom_site_label_1
_geom_torsion_atom_site_label_2
_geom_torsion_atom_site_label_3
_geom_torsion_atom_site_label_4
_geom_torsion
C11 N1 C2 O1 11.9(7)
C4 N1 C2 O1 178.0(4)
C11 N1 C2 C3 -166.9(3)
C4 N1 C2 C3 -0.8(3)
O1 C2 C3 C31 60.2(6)
N1 C2 C3 C31 -121.1(3)
O1 C2 C3 C4 -178.0(4)
N1 C2 C3 C4 0.8(3)
C2 N1 C4 C41 120.6(3)
C11 N1 C4 C41 -72.8(4)
C2 N1 C4 C3 0.8(3)
C11 N1 C4 C3 167.3(3)
C31 C3 C4 N1 119.9(3)
C2 C3 C4 N1 -0.7(2)
C31 C3 C4 C41 1.2(5)
C2 C3 C4 C41 -119.4(3)
C2 N1 C11 C12 171.2(4)
C4 N1 C11 C12 9.6(6)
C2 N1 C11 C16 -8.8(6)
C4 N1 C11 C16 -170.4(3)
C16 C11 C12 C13 0.4(6)
N1 C11 C12 C13 -179.6(3)
C11 C12 C13 C14 -0.5(6)
C12 C13 C14 C15 0.7(6)
C12 C13 C14 Br1 -179.6(3)
C13 C14 C15 C16 -0.9(7)
Br1 C14 C15 C16 179.4(3)
C12 C11 C16 C15 -0.5(6)
N1 C11 C16 C15 179.4(3)
C14 C15 C16 C11 0.8(6)
C2 C3 C31 C36 24.4(5)
C4 C3 C31 C36 -77.9(4)
C2 C3 C31 C32 -155.3(3)
C4 C3 C31 C32 102.4(4)
C36 C31 C32 C33 -0.4(6)
C3 C31 C32 C33 179.4(4)
C31 C32 C33 C34 -0.5(7)
C32 C33 C34 C35 0.6(8)
C33 C34 C35 C36 0.2(7)
C32 C31 C36 C35 1.2(5)
C3 C31 C36 C35 -178.6(3)
C34 C35 C36 C31 -1.1(6)
N1 C4 C41 C46 -6.6(5)
C3 C4 C41 C46 94.4(4)
N1 C4 C41 C42 174.5(3)
C3 C4 C41 C42 -84.4(4)
C46 C41 C42 C43 0.0(5)
C4 C41 C42 C43 178.9(3)
C41 C42 C43 C44 0.4(6)
C42 C43 C44 C45 -0.4(6)
C43 C44 C45 C46 -0.1(6)
C44 C45 C46 C41 0.5(5)
C42 C41 C46 C45 -0.4(5)
C4 C41 C46 C45 -179.2(3)
